data_7036412
loop_
_publ_author_name
'Ramakrishna, Buthanapalli'
'Nagarajaprakash, R.'
'Veena, V.'
'Sakthivel, N.'
'Manimaran, Bala'

_publ_section_title
;
 Self-assembly of oxamidato bridged ester functionalised dirhenium
 metallastirrups: synthesis, characterisation and cytotoxicity studies.
;
_journal_issue 40
_journal_name_full 'Dalton transactions (Cambridge, England : 2003)'
_journal_page_first 17629
_journal_page_last 17638
_journal_paper_doi 10.1039/c5dt02205c
_journal_volume 44
_journal_year 2015
_chemical_formula_moiety 'C34 H22 N4 O12 Re2'
_chemical_formula_sum 'C34 H22 N4 O12 Re2'
_chemical_formula_weight 1050.95
_chemical_name_systematic
;
 ? 
;
_space_group_crystal_system monoclinic
_space_group_IT_number 14
_space_group_name_Hall '-P 2yn'
_space_group_name_H-M_alt 'P 1 21/n 1'
_symmetry_space_group_name_Hall '-P 2yn'
_symmetry_space_group_name_H-M 'P 1 21/n 1'
_atom_sites_solution_hydrogens geom
_atom_sites_solution_primary direct
_atom_sites_solution_secondary difmap
_audit_creation_date 2014-10-19
_audit_creation_method
;
Olex2 1.2
(compiled 2014.05.21 svn.r2940 for OlexSys, GUI svn.r4846)
;
_audit_update_record
;
2015-06-04 deposited with the CCDC.
2015-09-07 downloaded from the CCDC.
;
_cell_angle_alpha 90.00
_cell_angle_beta 111.555(2)
_cell_angle_gamma 90.00
_cell_formula_units_Z 8
_cell_length_a 18.7142(4)
_cell_length_b 17.8406(3)
_cell_length_c 22.0857(6)
_cell_measurement_temperature 120(10)
_cell_volume 6858.1(3)
_computing_molecular_graphics 'Olex2 (Dolomanov et al., 2009)'
_computing_publication_material 'Olex2 (Dolomanov et al., 2009)'
_computing_structure_refinement 'ShelXL (Sheldrick, 2008)'
_computing_structure_solution 'ShelXS (Sheldrick, 2008)'
_diffrn_ambient_temperature 120(10)
_diffrn_measured_fraction_theta_full 0.988
_diffrn_measured_fraction_theta_max 0.856
_diffrn_measurement_details
;
  1 omega  -45.00   51.00   1.0000   50.0000
omega____ theta____ kappa____ phi______ frames
    -      -17.3397   77.0000 -150.0000 96

  2 omega  -86.00    4.00   1.0000   50.0000
omega____ theta____ kappa____ phi______ frames
    -      -17.3397  -57.0000   90.0000 90

  3 omega  -18.00   25.00   1.0000   50.0000
omega____ theta____ kappa____ phi______ frames
    -      -17.3397  -99.0000  120.0000 43

  4 omega  -61.00   -7.00   1.0000   50.0000
omega____ theta____ kappa____ phi______ frames
    -      -17.3397   19.0000  120.0000 54
;
_diffrn_orient_matrix_UB_11 -0.0011254000
_diffrn_orient_matrix_UB_12 0.0395668000
_diffrn_orient_matrix_UB_13 0.0027286000
_diffrn_orient_matrix_UB_21 -0.0068887000
_diffrn_orient_matrix_UB_22 -0.0039248000
_diffrn_orient_matrix_UB_23 0.0293385000
_diffrn_orient_matrix_UB_31 0.0401640000
_diffrn_orient_matrix_UB_32 0.0004031000
_diffrn_orient_matrix_UB_33 0.0179591000
_diffrn_radiation_monochromator graphite
_diffrn_radiation_type MoK\a
_diffrn_radiation_wavelength 0.71073
_diffrn_reflns_av_R_equivalents 0.0390
_diffrn_reflns_av_unetI/netI 0.0451
_diffrn_reflns_limit_h_max 25
_diffrn_reflns_limit_h_min -23
_diffrn_reflns_limit_k_max 23
_diffrn_reflns_limit_k_min -22
_diffrn_reflns_limit_l_max 25
_diffrn_reflns_limit_l_min -29
_diffrn_reflns_number 36753
_diffrn_reflns_theta_full 25.00
_diffrn_reflns_theta_max 29.16
_diffrn_reflns_theta_min 3.57
_diffrn_source 'Enhance (Mo) X-ray Source'
_exptl_absorpt_coefficient_mu 7.124
_exptl_absorpt_correction_T_max 1.00000
_exptl_absorpt_correction_T_min 0.76136
_exptl_absorpt_correction_type multi-scan
_exptl_crystal_colour yellow
_exptl_crystal_density_diffrn 2.036
_exptl_crystal_density_method 'not measured'
_exptl_crystal_description plate
_exptl_crystal_F_000 4000
_exptl_crystal_size_max 0.5
_exptl_crystal_size_mid 0.48
_exptl_crystal_size_min 0.4
_refine_diff_density_max 2.419
_refine_diff_density_min -2.236
_refine_diff_density_rms 0.224
_refine_ls_extinction_method none
_refine_ls_goodness_of_fit_ref 1.063
_refine_ls_hydrogen_treatment constr
_refine_ls_matrix_type full
_refine_ls_number_parameters 937
_refine_ls_number_reflns 15854
_refine_ls_number_restraints 0
_refine_ls_restrained_S_all 1.063
_refine_ls_R_factor_all 0.0435
_refine_ls_R_factor_gt 0.0373
_refine_ls_shift/su_max 0.002
_refine_ls_shift/su_mean 0.000
_refine_ls_structure_factor_coef Fsqd
_refine_ls_weighting_details 'calc w=1/[\s^2^(Fo^2^)+(0.0598P)^2^+0.0000P] where P=(Fo^2^+2Fc^2^)/3'
_refine_ls_weighting_scheme calc
_refine_ls_wR_factor_gt 0.0938
_refine_ls_wR_factor_ref 0.0987
_reflns_number_gt 14055
_reflns_number_total 15854
_reflns_threshold_expression >2sigma(I)
_cod_data_source_file c5dt02205c2.cif
_cod_data_source_block 3
_cod_depositor_comments 'Adding full bibliography for 7036411--7036414.cif.'
_cod_database_code 7036412
_chemical_oxdiff_formula 'C40 H26 N4 O12 Re2'
_chemical_oxdiff_usercomment 'AT 120 K, YELLOW. PLATE'
_reflns_odcompleteness_completeness 98.35
_reflns_odcompleteness_iscentric 1
_reflns_odcompleteness_theta 26.32
_olex2_refinement_description
;
1. Fixed Uiso
 At 1.2 times of:
  All C(H) groups, All C(H,H) groups
2.a Secondary CH2 refined with riding coordinates:
 C62(H62a,H62b), C27(H27a,H27b), C28(H28a,H28b), C61(H61a,H61b)
2.b Aromatic/amide H refined with riding coordinates:
 C65(H65), C32(H32), C46(H46), C66(H66), C33(H33), C55(H55), C56(H56),
 C12(H12), C58(H58), C59(H59), C21(H21), C67(H67), C16(H16), C22(H22), C25(H25),
  C42(H42), C18(H18), C31(H31), C34(H34), C68(H68), C20(H20), C17(H17), C8(H8),
 C11(H11), C24(H24), C19(H19), C45(H45), C50(H50), C9(H9), C54(H54), C44(H44),
 C52(H52), C43(H43), C53(H53), C10(H10), C51(H51)
;
_olex2_submission_special_instructions 'No special instructions were received'

loop_
_space_group_symop_id
_space_group_symop_operation_xyz
1 'x, y, z'
2 '-x+1/2, y+1/2, -z+1/2'
3 '-x, -y, -z'
4 'x-1/2, -y-1/2, z-1/2'

loop_
_atom_site_label
_atom_site_type_symbol
_atom_site_fract_x
_atom_site_fract_y
_atom_site_fract_z
_atom_site_U_iso_or_equiv
_atom_site_adp_type
_atom_site_occupancy
_atom_site_calc_flag
_atom_site_refinement_flags_posn
Re4 Re 0.508294(10) 0.870701(9) 0.099848(9) 0.01434(6) Uani 1 d .
Re1 Re 0.517923(10) 0.584418(10) 0.858007(10) 0.01672(6) Uani 1 d .
Re2 Re 0.487467(10) 0.720444(10) 0.613518(10) 0.01570(6) Uani 1 d .
Re3 Re 0.502242(10) 0.743220(9) 0.335993(9) 0.01398(6) Uani 1 d .
O20 O 0.54639(17) 0.89320(16) 0.20379(17) 0.0163(7) Uani 1 d .
O19 O 0.45678(19) 0.72999(17) 0.23319(19) 0.0202(7) Uani 1 d .
O8 O 0.53870(19) 0.73864(17) 0.71814(19) 0.0199(7) Uani 1 d .
O7 O 0.46697(18) 0.56751(17) 0.75438(18) 0.0191(7) Uani 1 d .
O14 O 0.4148(2) 0.60304(19) 0.3511(2) 0.0255(8) Uani 1 d .
O23 O 0.84005(18) 0.63433(17) 0.20655(18) 0.0190(7) Uani 1 d .
O24 O 0.89514(19) 0.74292(18) 0.2520(2) 0.0267(9) Uani 1 d .
O22 O 0.85845(18) 0.61348(18) 0.32772(19) 0.0213(8) Uani 1 d .
O18 O 0.5869(2) 0.99990(19) 0.05579(19) 0.0263(8) Uani 1 d .
O21 O 0.7875(2) 0.51226(18) 0.2786(2) 0.0270(9) Uani 1 d .
N6 N 0.4599(2) 0.7797(2) 0.1374(2) 0.0151(8) Uani 1 d .
O17 O 0.4524(2) 0.8153(2) -0.0409(2) 0.0303(9) Uani 1 d .
O13 O 0.5843(2) 0.7520(2) 0.4836(2) 0.0316(9) Uani 1 d .
O12 O 0.87893(19) 0.59220(19) 0.7182(2) 0.0299(9) Uani 1 d .
O10 O 0.85368(19) 0.46249(19) 0.8078(2) 0.0265(8) Uani 1 d .
O5 O 0.4232(2) 0.6654(2) 0.4732(2) 0.0343(9) Uani 1 d .
N1 N 0.5588(2) 0.67964(19) 0.8165(2) 0.0157(8) Uani 1 d .
O4 O 0.3294(2) 0.7948(2) 0.5783(2) 0.0341(10) Uani 1 d .
N2 N 0.4559(2) 0.62211(19) 0.6565(2) 0.0145(8) Uani 1 d .
N5 N 0.5506(2) 0.83843(19) 0.3008(2) 0.0136(8) Uani 1 d .
O15 O 0.3694(2) 0.8308(2) 0.3527(2) 0.0341(10) Uani 1 d .
O11 O 0.81470(18) 0.48443(17) 0.68191(19) 0.0229(8) Uani 1 d .
O3 O 0.3790(2) 0.6662(2) 0.8699(2) 0.0361(10) Uani 1 d .
O9 O 0.7849(2) 0.35676(19) 0.7727(2) 0.0335(10) Uani 1 d .
O16 O 0.3630(2) 0.9669(2) 0.0664(2) 0.0340(10) Uani 1 d .
N7 N 0.6022(2) 0.6843(2) 0.3271(2) 0.0169(8) Uani 1 d .
N3 N 0.6157(2) 0.5239(2) 0.8468(2) 0.0173(8) Uani 1 d .
N4 N 0.5993(2) 0.6643(2) 0.6343(2) 0.0182(8) Uani 1 d .
O6 O 0.5405(3) 0.8657(2) 0.5680(2) 0.0394(11) Uani 1 d .
N8 N 0.6179(2) 0.8084(2) 0.1356(2) 0.0165(8) Uani 1 d .
C48 C 0.4793(2) 0.7780(2) 0.2005(3) 0.0159(10) Uani 1 d .
C14 C 0.4802(2) 0.6192(2) 0.7192(3) 0.0154(9) Uani 1 d .
C36 C 0.4506(3) 0.6549(3) 0.3479(2) 0.0190(10) Uani 1 d .
C64 C 0.7611(3) 0.7403(2) 0.1885(3) 0.0171(10) Uani 1 d .
C65 C 0.7510(3) 0.8141(2) 0.2034(3) 0.0193(10) Uani 1 d .
H65 H 0.7929 0.8423 0.2320 0.023 Uiso 1 calc R
O1 O 0.6087(3) 0.6137(2) 1.0027(2) 0.0435(11) Uani 1 d .
C32 C 0.6630(3) 0.6966(3) 0.6772(3) 0.0199(10) Uani 1 d .
H32 H 0.6585 0.7434 0.6960 0.024 Uiso 1 calc R
O2 O 0.4448(2) 0.4443(2) 0.8914(2) 0.0416(11) Uani 1 d .
C41 C 0.5968(3) 0.8982(2) 0.3402(2) 0.0172(10) Uani 1 d .
C13 C 0.5299(2) 0.6853(2) 0.7526(3) 0.0161(9) Uani 1 d .
C39 C 0.4737(3) 0.8370(3) 0.0122(2) 0.0185(10) Uani 1 d .
C35 C 0.5522(3) 0.7505(3) 0.4273(3) 0.0185(10) Uani 1 d .
C63 C 0.8396(3) 0.7075(2) 0.2195(3) 0.0180(10) Uani 1 d .
C60 C 0.7937(3) 0.5724(2) 0.3049(3) 0.0204(10) Uani 1 d .
C2 C 0.4742(3) 0.4965(3) 0.8800(3) 0.0255(11) Uani 1 d .
C7 C 0.6105(3) 0.7376(2) 0.8548(3) 0.0180(10) Uani 1 d .
C47 C 0.5304(2) 0.8417(2) 0.2374(3) 0.0166(10) Uani 1 d .
C46 C 0.6671(3) 0.9158(3) 0.3364(3) 0.0221(11) Uani 1 d .
H46 H 0.6849 0.8893 0.3073 0.027 Uiso 1 calc R
C66 C 0.6796(3) 0.8457(2) 0.1763(3) 0.0200(10) Uani 1 d .
H66 H 0.6732 0.8963 0.1866 0.024 Uiso 1 calc R
C37 C 0.4189(3) 0.7981(3) 0.3444(3) 0.0219(11) Uani 1 d .
C33 C 0.6076(3) 0.5984(3) 0.6085(3) 0.0222(11) Uani 1 d .
H33 H 0.5635 0.5764 0.5767 0.027 Uiso 1 calc R
C3 C 0.4319(3) 0.6373(3) 0.8647(3) 0.0251(11) Uani 1 d .
C55 C 0.5943(3) 0.6181(2) 0.2959(3) 0.0170(9) Uani 1 d .
H55 H 0.5447 0.5963 0.2781 0.020 Uiso 1 calc R
C56 C 0.6551(3) 0.5808(3) 0.2886(3) 0.0190(10) Uani 1 d .
H56 H 0.6472 0.5343 0.2662 0.023 Uiso 1 calc R
C40 C 0.5576(3) 0.9510(3) 0.0735(3) 0.0199(10) Uani 1 d .
C12 C 0.6798(3) 0.7498(3) 0.8472(3) 0.0235(11) Uani 1 d .
H12 H 0.6915 0.7239 0.8144 0.028 Uiso 1 calc R
C58 C 0.7376(3) 0.6799(2) 0.3482(3) 0.0197(10) Uani 1 d .
H58 H 0.7868 0.7025 0.3669 0.024 Uiso 1 calc R
C57 C 0.7285(3) 0.6123(2) 0.3146(3) 0.0167(10) Uani 1 d .
C4 C 0.3896(3) 0.7673(3) 0.5946(3) 0.0215(10) Uani 1 d .
C59 C 0.6740(3) 0.7138(2) 0.3540(3) 0.0188(10) Uani 1 d .
H59 H 0.6807 0.7594 0.3777 0.023 Uiso 1 calc R
C62 C 0.9128(3) 0.5970(3) 0.2424(3) 0.0228(11) Uani 1 d .
H62A H 0.9557 0.6277 0.2399 0.027 Uiso 1 calc R
H62B H 0.9141 0.5478 0.2221 0.027 Uiso 1 calc R
C15 C 0.4057(3) 0.5637(2) 0.6182(2) 0.0187(10) Uani 1 d .
C5 C 0.4481(3) 0.6872(3) 0.5260(3) 0.0224(11) Uani 1 d .
C49 C 0.3981(3) 0.7326(3) 0.0982(3) 0.0205(10) Uani 1 d .
C21 C 0.6074(3) 0.4537(3) 0.8216(3) 0.0208(10) Uani 1 d .
H21 H 0.5604 0.4280 0.8138 0.025 Uiso 1 calc R
C38 C 0.4169(3) 0.9300(3) 0.0784(3) 0.0219(11) Uani 1 d .
C30 C 0.7420(3) 0.5939(2) 0.6693(3) 0.0195(10) Uani 1 d .
C67 C 0.6278(3) 0.7374(3) 0.1211(3) 0.0203(10) Uani 1 d .
H67 H 0.5849 0.7107 0.0922 0.024 Uiso 1 calc R
C16 C 0.3272(3) 0.5711(3) 0.6014(3) 0.0228(11) Uani 1 d .
H16 H 0.3068 0.6129 0.6163 0.027 Uiso 1 calc R
C23 C 0.7335(3) 0.4550(3) 0.8178(3) 0.0222(11) Uani 1 d .
C29 C 0.8199(3) 0.5581(3) 0.6931(3) 0.0212(10) Uani 1 d .
C22 C 0.6644(3) 0.4177(3) 0.8067(3) 0.0223(11) Uani 1 d .
H22 H 0.6565 0.3684 0.7893 0.027 Uiso 1 calc R
C25 C 0.6846(3) 0.5571(3) 0.8607(3) 0.0235(11) Uani 1 d .
H25 H 0.6928 0.6049 0.8811 0.028 Uiso 1 calc R
C26 C 0.7926(3) 0.4183(3) 0.7971(3) 0.0256(12) Uani 1 d .
C42 C 0.5712(3) 0.9354(3) 0.3832(3) 0.0252(11) Uani 1 d .
H42 H 0.5240 0.9217 0.3871 0.030 Uiso 1 calc R
C18 C 0.3076(3) 0.4558(3) 0.5409(3) 0.0290(12) Uani 1 d .
H18 H 0.2741 0.4186 0.5146 0.035 Uiso 1 calc R
C1 C 0.5731(3) 0.6027(3) 0.9479(3) 0.0259(11) Uani 1 d .
C31 C 0.7348(3) 0.6636(3) 0.6948(3) 0.0243(11) Uani 1 d .
H31 H 0.7789 0.6885 0.7241 0.029 Uiso 1 calc R
C34 C 0.6766(3) 0.5608(3) 0.6255(3) 0.0231(11) Uani 1 d .
H34 H 0.6792 0.5131 0.6074 0.028 Uiso 1 calc R
C27 C 0.9115(3) 0.4366(3) 0.7837(3) 0.0324(13) Uani 1 d .
H27A H 0.9236 0.3835 0.7962 0.039 Uiso 1 calc R
H27B H 0.9591 0.4662 0.8044 0.039 Uiso 1 calc R
C68 C 0.6982(3) 0.7010(3) 0.1465(3) 0.0218(11) Uani 1 d .
H68 H 0.7033 0.6503 0.1355 0.026 Uiso 1 calc R
C28 C 0.8860(3) 0.4436(3) 0.7099(3) 0.0283(12) Uani 1 d .
H28A H 0.9265 0.4696 0.6990 0.034 Uiso 1 calc R
H28B H 0.8794 0.3929 0.6904 0.034 Uiso 1 calc R
C6 C 0.5218(3) 0.8108(3) 0.5857(3) 0.0243(11) Uani 1 d .
C61 C 0.9233(3) 0.5854(3) 0.3135(3) 0.0258(12) Uani 1 d .
H61A H 0.9298 0.5313 0.3238 0.031 Uiso 1 calc R
H61B H 0.9706 0.6115 0.3415 0.031 Uiso 1 calc R
C20 C 0.4352(3) 0.5027(3) 0.5980(3) 0.0255(11) Uani 1 d .
H20 H 0.4892 0.4968 0.6113 0.031 Uiso 1 calc R
C17 C 0.2782(3) 0.5169(3) 0.5623(3) 0.0271(12) Uani 1 d .
H17 H 0.2242 0.5219 0.5504 0.033 Uiso 1 calc R
C8 C 0.5924(3) 0.7761(3) 0.9011(3) 0.0265(12) Uani 1 d .
H8 H 0.5446 0.7678 0.9059 0.032 Uiso 1 calc R
C11 C 0.7324(3) 0.8005(3) 0.8879(3) 0.0315(13) Uani 1 d .
H11 H 0.7804 0.8086 0.8835 0.038 Uiso 1 calc R
C24 C 0.7439(3) 0.5251(3) 0.8467(3) 0.0258(12) Uani 1 d .
H24 H 0.7913 0.5509 0.8568 0.031 Uiso 1 calc R
C19 C 0.3858(3) 0.4492(3) 0.5579(3) 0.0272(12) Uani 1 d .
H19 H 0.4063 0.4081 0.5423 0.033 Uiso 1 calc R
C45 C 0.7118(3) 0.9730(3) 0.3758(3) 0.0282(13) Uani 1 d .
H45 H 0.7603 0.9850 0.3739 0.034 Uiso 1 calc R
C50 C 0.4080(3) 0.6794(3) 0.0564(3) 0.0288(12) Uani 1 d .
H50 H 0.4573 0.6711 0.0545 0.035 Uiso 1 calc R
C9 C 0.6450(4) 0.8276(3) 0.9412(3) 0.0365(14) Uani 1 d .
H9 H 0.6324 0.8548 0.9730 0.044 Uiso 1 calc R
C54 C 0.3254(3) 0.7441(3) 0.1005(3) 0.0271(12) Uani 1 d .
H54 H 0.3187 0.7810 0.1290 0.033 Uiso 1 calc R
C44 C 0.6857(3) 1.0117(3) 0.4174(3) 0.0317(14) Uani 1 d .
H44 H 0.7158 1.0509 0.4435 0.038 Uiso 1 calc R
C52 C 0.2724(3) 0.6495(3) 0.0194(3) 0.0353(14) Uani 1 d .
H52 H 0.2298 0.6211 -0.0078 0.042 Uiso 1 calc R
C43 C 0.6164(3) 0.9939(3) 0.4211(3) 0.0326(13) Uani 1 d .
H43 H 0.5986 1.0212 0.4497 0.039 Uiso 1 calc R
C53 C 0.2629(3) 0.7024(3) 0.0616(3) 0.0350(14) Uani 1 d .
H53 H 0.2138 0.7101 0.0640 0.042 Uiso 1 calc R
C10 C 0.7143(3) 0.8392(3) 0.9351(3) 0.0358(14) Uani 1 d .
H10 H 0.7501 0.8737 0.9630 0.043 Uiso 1 calc R
C51 C 0.3448(4) 0.6382(3) 0.0170(3) 0.0395(15) Uani 1 d .
H51 H 0.3513 0.6018 -0.0119 0.047 Uiso 1 calc R

loop_
_atom_site_aniso_label
_atom_site_aniso_U_11
_atom_site_aniso_U_22
_atom_site_aniso_U_33
_atom_site_aniso_U_23
_atom_site_aniso_U_13
_atom_site_aniso_U_12
Re4 0.01549(10) 0.01251(9) 0.01577(11) 0.00193(6) 0.00664(7) 0.00219(6)
Re1 0.01770(10) 0.01874(10) 0.01739(11) 0.00115(7) 0.01077(8) -0.00168(7)
Re2 0.01814(10) 0.01434(9) 0.01741(11) 0.00163(6) 0.00981(8) 0.00101(6)
Re3 0.01424(9) 0.01316(9) 0.01732(11) 0.00016(6) 0.00908(7) -0.00025(6)
O20 0.0175(15) 0.0117(14) 0.022(2) 0.0026(13) 0.0095(13) -0.0008(12)
O19 0.0215(17) 0.0135(15) 0.028(2) 0.0020(14) 0.0117(15) -0.0041(13)
O8 0.0244(18) 0.0106(14) 0.029(2) 0.0000(13) 0.0144(15) -0.0001(13)
O7 0.0210(16) 0.0166(15) 0.022(2) 0.0007(13) 0.0103(14) -0.0020(13)
O14 0.0266(18) 0.0234(18) 0.031(2) -0.0011(15) 0.0160(16) -0.0079(15)
O23 0.0173(16) 0.0172(16) 0.023(2) 0.0006(13) 0.0079(14) 0.0052(12)
O24 0.0152(17) 0.0204(17) 0.043(3) 0.0019(16) 0.0086(16) -0.0022(13)
O22 0.0157(16) 0.0218(16) 0.029(2) 0.0008(15) 0.0106(14) 0.0036(13)
O18 0.0285(19) 0.0262(18) 0.026(2) 0.0056(15) 0.0122(16) -0.0036(15)
O21 0.0303(19) 0.0149(16) 0.044(3) -0.0024(15) 0.0227(17) 0.0034(14)
N6 0.0124(17) 0.0125(17) 0.023(2) -0.0010(15) 0.0100(16) -0.0018(14)
O17 0.040(2) 0.0292(19) 0.020(2) -0.0003(16) 0.0095(17) 0.0033(16)
O13 0.027(2) 0.042(2) 0.028(3) -0.0051(17) 0.0122(18) -0.0056(17)
O12 0.0169(17) 0.0282(19) 0.046(3) 0.0012(17) 0.0136(17) -0.0037(14)
O10 0.0219(17) 0.0272(18) 0.036(3) 0.0017(16) 0.0175(16) 0.0047(14)
O5 0.034(2) 0.048(2) 0.023(2) -0.0080(19) 0.0120(17) -0.0042(18)
N1 0.0153(18) 0.0118(17) 0.023(2) -0.0029(15) 0.0101(16) -0.0023(14)
O4 0.032(2) 0.038(2) 0.037(3) 0.0046(18) 0.0183(18) 0.0150(17)
N2 0.0131(17) 0.0144(17) 0.017(2) 0.0038(15) 0.0073(15) -0.0022(14)
N5 0.0150(18) 0.0124(17) 0.015(2) 0.0006(14) 0.0076(15) 0.0000(14)
O15 0.026(2) 0.034(2) 0.048(3) 0.0009(19) 0.0209(19) 0.0112(17)
O11 0.0210(17) 0.0164(16) 0.034(2) -0.0015(14) 0.0133(15) 0.0023(13)
O3 0.029(2) 0.047(2) 0.041(3) -0.001(2) 0.0228(19) 0.0076(18)
O9 0.040(2) 0.0189(18) 0.050(3) 0.0016(17) 0.026(2) 0.0074(16)
O16 0.029(2) 0.039(2) 0.033(3) 0.0038(18) 0.0110(17) 0.0202(17)
N7 0.0176(19) 0.0128(18) 0.022(2) 0.0005(15) 0.0091(16) -0.0010(14)
N3 0.0203(19) 0.0180(19) 0.017(2) 0.0003(15) 0.0103(16) -0.0017(15)
N4 0.0186(19) 0.0163(18) 0.023(2) -0.0007(16) 0.0122(17) -0.0028(15)
O6 0.062(3) 0.024(2) 0.041(3) 0.0069(18) 0.028(2) -0.0056(18)
N8 0.0167(19) 0.0133(18) 0.019(2) 0.0025(15) 0.0061(16) 0.0016(14)
C48 0.012(2) 0.013(2) 0.025(3) 0.0042(18) 0.0105(19) -0.0002(16)
C14 0.012(2) 0.012(2) 0.026(3) 0.0014(18) 0.0112(18) 0.0000(16)
C36 0.021(2) 0.024(2) 0.014(3) -0.0035(19) 0.0084(19) 0.0002(19)
C64 0.018(2) 0.013(2) 0.024(3) 0.0018(18) 0.011(2) 0.0011(17)
C65 0.017(2) 0.014(2) 0.025(3) -0.0001(18) 0.0057(19) -0.0040(17)
O1 0.056(3) 0.053(3) 0.022(3) -0.006(2) 0.014(2) -0.009(2)
C32 0.024(2) 0.015(2) 0.026(3) -0.0027(19) 0.014(2) -0.0036(18)
O2 0.047(3) 0.038(2) 0.051(3) 0.008(2) 0.031(2) -0.012(2)
C41 0.021(2) 0.010(2) 0.017(3) 0.0000(17) 0.0017(18) -0.0008(17)
C13 0.014(2) 0.013(2) 0.025(3) 0.0010(17) 0.0111(19) 0.0033(16)
C39 0.021(2) 0.022(2) 0.011(3) 0.0072(18) 0.0029(18) 0.0064(18)
C35 0.020(2) 0.021(2) 0.018(3) -0.0019(18) 0.012(2) -0.0008(18)
C63 0.016(2) 0.017(2) 0.025(3) 0.0032(18) 0.0113(19) 0.0017(17)
C60 0.021(2) 0.015(2) 0.029(3) 0.0079(19) 0.015(2) 0.0043(18)
C2 0.026(3) 0.032(3) 0.020(3) 0.002(2) 0.010(2) -0.003(2)
C7 0.021(2) 0.011(2) 0.019(3) -0.0002(17) 0.0037(19) -0.0015(17)
C47 0.013(2) 0.010(2) 0.029(3) 0.0000(18) 0.0105(19) 0.0024(16)
C46 0.025(3) 0.020(2) 0.020(3) 0.0019(19) 0.006(2) -0.0011(19)
C66 0.023(2) 0.009(2) 0.028(3) -0.0018(18) 0.010(2) -0.0023(17)
C37 0.024(3) 0.022(2) 0.018(3) 0.0030(19) 0.006(2) -0.001(2)
C33 0.020(2) 0.020(2) 0.026(3) -0.008(2) 0.007(2) -0.0042(19)
C3 0.029(3) 0.027(3) 0.024(3) 0.004(2) 0.015(2) -0.002(2)
C55 0.015(2) 0.018(2) 0.018(3) -0.0002(18) 0.0067(18) -0.0032(17)
C56 0.023(2) 0.017(2) 0.020(3) -0.0026(18) 0.011(2) -0.0032(18)
C40 0.015(2) 0.022(2) 0.022(3) -0.0014(19) 0.0060(19) 0.0044(18)
C12 0.023(3) 0.023(2) 0.026(3) -0.006(2) 0.010(2) -0.0040(19)
C58 0.019(2) 0.015(2) 0.026(3) -0.0005(19) 0.009(2) -0.0024(17)
C57 0.018(2) 0.0096(19) 0.026(3) 0.0045(17) 0.0117(19) 0.0022(16)
C4 0.028(3) 0.022(2) 0.022(3) 0.006(2) 0.018(2) 0.003(2)
C59 0.021(2) 0.012(2) 0.025(3) -0.0009(18) 0.010(2) -0.0032(17)
C62 0.016(2) 0.020(2) 0.032(3) -0.001(2) 0.009(2) 0.0088(18)
C15 0.023(2) 0.016(2) 0.014(3) 0.0029(18) 0.0040(19) -0.0002(18)
C5 0.020(2) 0.027(3) 0.023(3) 0.005(2) 0.012(2) 0.003(2)
C49 0.021(2) 0.021(2) 0.016(3) 0.0000(19) 0.0030(19) -0.0003(19)
C21 0.022(2) 0.020(2) 0.021(3) -0.0001(19) 0.009(2) -0.0058(19)
C38 0.023(2) 0.025(2) 0.018(3) 0.002(2) 0.008(2) 0.003(2)
C30 0.019(2) 0.016(2) 0.027(3) 0.0043(19) 0.014(2) 0.0003(18)
C67 0.018(2) 0.018(2) 0.026(3) -0.0066(19) 0.009(2) -0.0021(18)
C16 0.019(2) 0.023(2) 0.026(3) -0.003(2) 0.008(2) -0.0014(19)
C23 0.024(2) 0.014(2) 0.030(3) 0.0045(19) 0.012(2) 0.0035(18)
C29 0.018(2) 0.020(2) 0.028(3) 0.002(2) 0.012(2) 0.0016(18)
C22 0.026(3) 0.014(2) 0.030(3) -0.0003(19) 0.015(2) 0.0009(18)
C25 0.025(2) 0.015(2) 0.033(3) -0.006(2) 0.015(2) -0.0027(19)
C26 0.030(3) 0.018(2) 0.033(3) 0.008(2) 0.017(2) 0.009(2)
C42 0.027(3) 0.019(2) 0.027(3) 0.000(2) 0.007(2) 0.004(2)
C18 0.035(3) 0.022(2) 0.021(3) 0.000(2) 0.001(2) -0.010(2)
C1 0.036(3) 0.033(3) 0.015(3) 0.004(2) 0.017(2) 0.000(2)
C31 0.017(2) 0.019(2) 0.035(3) -0.001(2) 0.008(2) -0.0039(18)
C34 0.021(2) 0.016(2) 0.032(3) -0.002(2) 0.009(2) 0.0012(18)
C27 0.021(3) 0.040(3) 0.040(4) 0.000(3) 0.016(2) 0.012(2)
C68 0.020(2) 0.014(2) 0.031(3) -0.0057(19) 0.008(2) 0.0001(18)
C28 0.026(3) 0.023(3) 0.037(4) 0.003(2) 0.013(2) 0.009(2)
C6 0.031(3) 0.020(2) 0.028(3) 0.003(2) 0.018(2) 0.007(2)
C61 0.016(2) 0.030(3) 0.036(4) 0.002(2) 0.015(2) 0.008(2)
C20 0.027(3) 0.019(2) 0.029(3) 0.002(2) 0.009(2) -0.002(2)
C17 0.019(2) 0.029(3) 0.027(3) 0.002(2) 0.001(2) -0.006(2)
C8 0.034(3) 0.025(3) 0.028(3) -0.007(2) 0.020(2) -0.005(2)
C11 0.027(3) 0.032(3) 0.033(4) -0.002(2) 0.009(2) -0.011(2)
C24 0.024(3) 0.015(2) 0.041(4) 0.000(2) 0.016(2) -0.0035(19)
C19 0.045(3) 0.014(2) 0.026(3) -0.004(2) 0.016(2) -0.003(2)
C45 0.027(3) 0.024(3) 0.023(3) 0.007(2) -0.003(2) -0.010(2)
C50 0.032(3) 0.027(3) 0.035(4) -0.012(2) 0.020(2) -0.010(2)
C9 0.051(4) 0.031(3) 0.031(4) -0.014(2) 0.019(3) -0.006(3)
C54 0.023(3) 0.027(3) 0.030(3) -0.007(2) 0.008(2) -0.002(2)
C44 0.038(3) 0.017(2) 0.027(3) -0.001(2) -0.004(2) -0.005(2)
C52 0.032(3) 0.037(3) 0.030(4) -0.006(3) 0.003(2) -0.014(2)
C43 0.039(3) 0.023(3) 0.029(3) -0.011(2) 0.006(2) 0.003(2)
C53 0.019(3) 0.042(3) 0.038(4) 0.000(3) 0.003(2) -0.002(2)
C10 0.040(3) 0.034(3) 0.029(4) -0.010(2) 0.007(3) -0.012(3)
C51 0.046(4) 0.041(3) 0.036(4) -0.022(3) 0.021(3) -0.020(3)

loop_
_atom_type_symbol
_atom_type_description
_atom_type_scat_dispersion_real
_atom_type_scat_dispersion_imag
_atom_type_scat_source
C C 0.0033 0.0016 'International Tables Vol C Tables 4.2.6.8 and 6.1.1.4'
H H 0.0000 0.0000 'International Tables Vol C Tables 4.2.6.8 and 6.1.1.4'
N N 0.0061 0.0033 'International Tables Vol C Tables 4.2.6.8 and 6.1.1.4'
O O 0.0106 0.0060 'International Tables Vol C Tables 4.2.6.8 and 6.1.1.4'
Re Re -1.0185 7.2310 'International Tables Vol C Tables 4.2.6.8 and 6.1.1.4'

loop_
_geom_angle_atom_site_label_1
_geom_angle_atom_site_label_2
_geom_angle_atom_site_label_3
_geom_angle
O20 Re4 N8 79.31(14)
N6 Re4 O20 75.85(14)
N6 Re4 N8 87.13(14)
C39 Re4 O20 172.04(16)
C39 Re4 N6 96.84(18)
C39 Re4 N8 97.39(18)
C39 Re4 C40 87.1(2)
C39 Re4 C38 89.1(2)
C40 Re4 O20 100.12(18)
C40 Re4 N6 175.35(18)
C40 Re4 N8 89.85(17)
C40 Re4 C38 89.9(2)
C38 Re4 O20 94.37(18)
C38 Re4 N6 92.74(18)
C38 Re4 N8 173.5(2)
O7 Re1 N1 75.57(14)
O7 Re1 N3 82.79(14)
N1 Re1 N3 84.38(14)
C2 Re1 O7 95.22(19)
C2 Re1 N1 170.8(2)
C2 Re1 N3 94.36(19)
C2 Re1 C3 86.2(2)
C3 Re1 O7 95.40(19)
C3 Re1 N1 94.74(18)
C3 Re1 N3 178.1(2)
C1 Re1 O7 173.55(18)
C1 Re1 N1 99.50(19)
C1 Re1 N3 92.7(2)
C1 Re1 C2 89.7(2)
C1 Re1 C3 89.1(2)
O8 Re2 N2 75.03(14)
O8 Re2 N4 80.38(14)
N2 Re2 N4 86.12(14)
C4 Re2 O8 100.35(19)
C4 Re2 N2 93.16(17)
C4 Re2 N4 178.81(19)
C4 Re2 C6 88.3(2)
C5 Re2 O8 170.10(16)
C5 Re2 N2 97.27(19)
C5 Re2 N4 93.05(18)
C5 Re2 C4 86.1(2)
C5 Re2 C6 89.2(2)
C6 Re2 O8 98.39(19)
C6 Re2 N2 173.4(2)
C6 Re2 N4 92.55(18)
O19 Re3 N5 76.29(13)
O19 Re3 N7 82.64(14)
N5 Re3 N7 82.19(14)
C36 Re3 O19 91.81(17)
C36 Re3 N5 168.09(18)
C36 Re3 N7 96.13(17)
C35 Re3 O19 174.06(17)
C35 Re3 N5 102.60(17)
C35 Re3 N7 91.44(18)
C35 Re3 C36 89.2(2)
C35 Re3 C37 87.8(2)
C37 Re3 O19 98.09(18)
C37 Re3 N5 95.49(18)
C37 Re3 N7 177.35(17)
C37 Re3 C36 86.4(2)
C47 O20 Re4 115.0(3)
C48 O19 Re3 116.2(3)
C13 O8 Re2 115.0(3)
C14 O7 Re1 115.7(3)
C63 O23 C62 114.0(4)
C60 O22 C61 116.2(4)
C48 N6 Re4 115.8(3)
C48 N6 C49 118.5(4)
C49 N6 Re4 124.4(3)
C26 O10 C27 117.0(4)
C13 N1 Re1 116.0(3)
C13 N1 C7 119.5(4)
C7 N1 Re1 124.4(3)
C14 N2 Re2 117.1(3)
C14 N2 C15 119.7(4)
C15 N2 Re2 123.2(3)
C41 N5 Re3 126.2(3)
C47 N5 Re3 114.7(3)
C47 N5 C41 119.0(4)
C29 O11 C28 115.1(4)
C55 N7 Re3 121.6(3)
C55 N7 C59 117.9(4)
C59 N7 Re3 120.5(3)
C21 N3 Re1 121.5(3)
C25 N3 Re1 121.4(3)
C25 N3 C21 117.0(4)
C32 N4 Re2 118.5(3)
C33 N4 Re2 123.9(3)
C33 N4 C32 117.5(4)
C66 N8 Re4 116.5(3)
C67 N8 Re4 125.8(3)
C67 N8 C66 117.7(4)
O19 C48 N6 126.5(4)
O19 C48 C47 118.0(5)
N6 C48 C47 115.4(4)
O7 C14 N2 127.3(4)
O7 C14 C13 118.9(5)
N2 C14 C13 113.8(4)
O14 C36 Re3 174.9(4)
C65 C64 C63 117.4(4)
C65 C64 C68 118.8(4)
C68 C64 C63 123.8(4)
C66 C65 C64 118.9(4)
N4 C32 C31 122.1(4)
C46 C41 N5 120.1(5)
C42 C41 N5 119.1(4)
C42 C41 C46 120.7(4)
O8 C13 N1 127.6(4)
O8 C13 C14 118.9(5)
N1 C13 C14 113.5(4)
O17 C39 Re4 178.9(5)
O13 C35 Re3 177.1(4)
O23 C63 C64 111.6(4)
O24 C63 O23 124.7(4)
O24 C63 C64 123.8(4)
O22 C60 C57 110.9(4)
O21 C60 O22 125.4(4)
O21 C60 C57 123.6(4)
O2 C2 Re1 177.1(5)
C12 C7 N1 119.5(5)
C8 C7 N1 119.7(5)
C8 C7 C12 120.6(5)
O20 C47 N5 127.7(4)
O20 C47 C48 117.5(4)
N5 C47 C48 114.8(4)
C41 C46 C45 119.3(5)
N8 C66 C65 123.2(4)
O15 C37 Re3 176.8(5)
N4 C33 C34 123.6(4)
O3 C3 Re1 176.8(5)
N7 C55 C56 122.9(4)
C55 C56 C57 119.2(4)
O18 C40 Re4 178.4(5)
C7 C12 C11 119.6(5)
C59 C58 C57 119.2(4)
C56 C57 C60 118.7(4)
C58 C57 C60 122.9(4)
C58 C57 C56 118.4(4)
O4 C4 Re2 174.9(5)
N7 C59 C58 122.4(4)
O23 C62 C61 111.2(4)
C16 C15 N2 119.0(4)
C20 C15 N2 120.7(4)
C20 C15 C16 120.3(5)
O5 C5 Re2 178.1(5)
C50 C49 N6 122.0(5)
C50 C49 C54 119.8(5)
C54 C49 N6 118.1(5)
N3 C21 C22 123.0(4)
O16 C38 Re4 178.4(5)
C31 C30 C29 117.7(4)
C34 C30 C29 124.1(4)
C34 C30 C31 118.2(4)
N8 C67 C68 122.8(4)
C15 C16 C17 119.6(5)
C22 C23 C26 118.8(4)
C24 C23 C22 118.4(5)
C24 C23 C26 122.8(4)
O12 C29 O11 125.2(4)
O12 C29 C30 123.8(4)
O11 C29 C30 111.0(4)
C21 C22 C23 118.9(4)
N3 C25 C24 123.2(4)
O10 C26 C23 111.7(4)
O9 C26 O10 124.6(5)
O9 C26 C23 123.7(5)
C41 C42 C43 118.7(5)
C19 C18 C17 119.5(5)
O1 C1 Re1 178.1(5)
C32 C31 C30 119.6(4)
C33 C34 C30 118.8(4)
O10 C27 C28 112.6(4)
C67 C68 C64 118.5(4)
O11 C28 C27 112.0(4)
O6 C6 Re2 178.1(5)
O22 C61 C62 112.1(4)
C15 C20 C19 119.9(5)
C18 C17 C16 120.3(5)
C7 C8 C9 119.4(5)
C10 C11 C12 119.8(5)
C25 C24 C23 119.2(5)
C18 C19 C20 120.3(5)
C44 C45 C46 120.3(5)
C49 C50 C51 119.3(5)
C10 C9 C8 120.6(6)
C53 C54 C49 120.7(5)
C43 C44 C45 120.1(5)
C53 C52 C51 119.6(5)
C44 C43 C42 120.8(6)
C52 C53 C54 119.7(5)
C9 C10 C11 119.9(5)
C52 C51 C50 121.0(6)

loop_
_geom_bond_atom_site_label_1
_geom_bond_atom_site_label_2
_geom_bond_distance
Re4 O20 2.176(4)
Re4 N6 2.167(4)
Re4 N8 2.207(4)
Re4 C39 1.899(5)
Re4 C40 1.907(5)
Re4 C38 1.917(5)
Re1 O7 2.153(4)
Re1 N1 2.197(4)
Re1 N3 2.214(4)
Re1 C2 1.912(5)
Re1 C3 1.918(5)
Re1 C1 1.900(6)
Re2 O8 2.176(4)
Re2 N2 2.177(4)
Re2 N4 2.211(4)
Re2 C4 1.914(5)
Re2 C5 1.894(6)
Re2 C6 1.919(5)
Re3 O19 2.125(4)
Re3 N5 2.197(4)
Re3 N7 2.218(4)
Re3 C36 1.916(5)
Re3 C35 1.890(5)
Re3 C37 1.908(5)
O20 C47 1.283(6)
O19 C48 1.287(6)
O8 C13 1.267(6)
O7 C14 1.287(6)
O14 C36 1.160(6)
O23 C63 1.336(5)
O23 C62 1.460(5)
O24 C63 1.203(6)
O22 C60 1.345(6)
O22 C61 1.450(6)
O18 C40 1.172(6)
O21 C60 1.205(6)
N6 C48 1.304(7)
N6 C49 1.435(6)
O17 C39 1.158(6)
O13 C35 1.167(7)
O12 C29 1.202(6)
O10 C26 1.337(6)
O10 C27 1.447(6)
O5 C5 1.151(7)
N1 C13 1.316(7)
N1 C7 1.455(6)
O4 C4 1.158(6)
N2 C14 1.290(7)
N2 C15 1.449(6)
N5 C41 1.445(5)
N5 C47 1.311(6)
O15 C37 1.164(6)
O11 C29 1.335(6)
O11 C28 1.444(6)
O3 C3 1.159(6)
O9 C26 1.208(6)
O16 C38 1.150(6)
N7 C55 1.347(6)
N7 C59 1.360(6)
N3 C21 1.357(6)
N3 C25 1.350(6)
N4 C32 1.350(6)
N4 C33 1.340(6)
O6 C6 1.154(6)
N8 C66 1.350(6)
N8 C67 1.337(6)
C48 C47 1.516(6)
C14 C13 1.516(6)
C64 C65 1.387(6)
C64 C63 1.494(6)
C64 C68 1.391(6)
C65 C66 1.368(6)
O1 C1 1.163(7)
C32 C31 1.385(7)
O2 C2 1.156(6)
C41 C46 1.385(7)
C41 C42 1.380(8)
C60 C57 1.494(6)
C7 C12 1.386(7)
C7 C8 1.374(7)
C46 C45 1.401(7)
C33 C34 1.380(7)
C55 C56 1.377(7)
C56 C57 1.398(6)
C12 C11 1.395(7)
C58 C57 1.394(6)
C58 C59 1.381(7)
C62 C61 1.523(8)
C15 C16 1.383(7)
C15 C20 1.366(7)
C49 C50 1.382(7)
C49 C54 1.396(7)
C21 C22 1.383(7)
C30 C29 1.499(6)
C30 C31 1.393(7)
C30 C34 1.383(7)
C67 C68 1.390(6)
C16 C17 1.392(7)
C23 C22 1.394(7)
C23 C26 1.494(7)
C23 C24 1.386(7)
C25 C24 1.379(7)
C42 C43 1.410(7)
C18 C17 1.381(8)
C18 C19 1.376(8)
C27 C28 1.526(9)
C20 C19 1.396(7)
C8 C9 1.399(7)
C11 C10 1.391(9)
C45 C44 1.373(9)
C50 C51 1.392(7)
C9 C10 1.369(9)
C54 C53 1.386(7)
C44 C43 1.366(9)
C52 C53 1.384(9)
C52 C51 1.389(9)
